data_2009655
loop_
_publ_author_name
'Abboud, K.A.'
'Palenik, R.C.'
'Palenik, G.J.'

_publ_section_title
;
 Dichloro(2,6-diacetylpyridine
 dioxime-\k^3^<i>N</i>,<i>N</i>',<i>N</i>'')copper(II) 1.5-hydrate
;
_journal_issue 4
_journal_name_full 'Acta Crystallographica Section C'
_journal_page_first 525
_journal_page_last 528
_journal_paper_doi 10.1107/S0108270193009746
_journal_volume 50
_journal_year 1994
_chemical_formula_sum 'C18 H28 Cl4 Cu2 N6 O7'
_chemical_formula_weight 709.34
_symmetry_cell_setting monoclinic
_symmetry_space_group_name_Hall '-I 2ya'
_symmetry_space_group_name_H-M 'I 1 2/a 1'
_atom_type_scat_source
;Cromer & Mann (1968) for non-H atoms with anomalous dispersion
 corrections from Cromer & Liberman (1970), while those of H atoms were
 from Stewart, Davidson & Simpson (1965).
;
_cell_angle_alpha 90.
_cell_angle_beta 102.62(2)
_cell_angle_gamma 90.
_cell_formula_units_Z 8
_cell_length_a 27.048(6)
_cell_length_b 10.298(2)
_cell_length_c 20.300(3)
_cell_measurement_reflns_used 25
_cell_measurement_temperature 293
_cell_measurement_theta_max 11
_cell_measurement_theta_min 10
_cell_volume 5517.8(19)
_computing_cell_refinement SHELXTL-Plus
_computing_data_collection 'SHELXTL-Plus (Sheldrick, 1991)'
_computing_data_reduction SHELXTL-Plus
_computing_molecular_graphics
;FUER (S. B. Larson, personal communication) for geometric and
parameter tables
;
_computing_structure_solution SHELXTL-Plus
_diffrn_measurement_device 'Siemens P3m/V'
_diffrn_measurement_method \w
_diffrn_radiation_type MoK\a
_diffrn_radiation_wavelength 0.71073
_diffrn_reflns_av_R_equivalents 0.0167
_diffrn_reflns_limit_h_max 32
_diffrn_reflns_limit_h_min 0
_diffrn_reflns_limit_k_max 12
_diffrn_reflns_limit_k_min 0
_diffrn_reflns_limit_l_max 24
_diffrn_reflns_limit_l_min -24
_diffrn_reflns_number 5282
_diffrn_reflns_theta_max 25
_diffrn_standards_decay_% 1
_diffrn_standards_interval_count 96
_diffrn_standards_number 4
_exptl_absorpt_coefficient_mu 1.98
_exptl_absorpt_correction_T_max 0.927
_exptl_absorpt_correction_T_min 0.736
_exptl_absorpt_correction_type empirical
_exptl_crystal_colour green
_exptl_crystal_density_diffrn 1.708
_exptl_crystal_description needles
_exptl_crystal_size_max 0.36
_exptl_crystal_size_mid 0.22
_exptl_crystal_size_min 0.20
_refine_diff_density_max 0.74
_refine_diff_density_min -0.61
_refine_ls_extinction_method none
_refine_ls_goodness_of_fit_obs 1.45
_refine_ls_hydrogen_treatment refall
_refine_ls_number_parameters 362
_refine_ls_number_reflns 2934
_refine_ls_R_factor_obs 0.0526
_refine_ls_shift/esd_max 0.001
_refine_ls_structure_factor_coef F
_refine_ls_weighting_details 'w = 1/[\s^2^(F) + 0.0004F]^2^'
_refine_ls_weighting_scheme calc
_refine_ls_wR_factor_obs 0.0544
_reflns_number_observed 2934
_reflns_number_total 4870
_reflns_observed_criterion F>4\s(F)
_cod_data_source_file st1070.cif
_cod_data_source_block st1070_structure_1_of_1
_cod_depositor_comments
;
The following automatic conversions were performed:

'_refine_ls_weighting_scheme' value '1/[\s^2^(F) + 0.0004F]^2^' was
changed to 'calc'. New tag '_refine_ls_weighting_details' was
created. The value of the new tag was set to 'w = 1/[\s^2^(F) +
0.0004F]^2^'.

Automatic conversion script
Id: cif_fix_values 3143 2015-03-26 13:38:13Z robertas 
;
_cod_original_cell_volume 5518(2)
_cod_original_sg_symbol_H-M 'I 2/a'
_cod_database_code 2009655

loop_
_atom_site_label
_atom_site_fract_x
_atom_site_fract_y
_atom_site_fract_z
_atom_site_U_iso_or_equiv
Cu .06039(3) .26099(9) .12358(4) .0357(3)
Cl1 -.01102(8) .1153(2) .11724(11) .0516(8)
Cl2 .02243(8) .4539(2) .10206(11) .0522(8)
O1 .0649(3) .3079(7) .2780(3) .071(3)
O2 .0493(2) .3137(6) -.0270(3) .061(3)
N1 .1141(2) .1329(6) .1352(3) .033(2)
N2 .0833(3) .2474(7) .2279(3) .044(3)
N3 .0732(2) .2438(7) .0283(3) .042(3)
C1 .1281(3) .0883(8) .0797(4) .040(3)
C2 .1645(3) -.0097(9) .0843(6) .055(3)
C3 .1860(4) -.0540(10) .1484(6) .066(4)
C4 .1729(4) -.0034(10) .2049(6) .057(4)
C5 .1356(3) .0917(8) .1970(4) .037(3)
C6 .1162(3) .1585(8) .2501(4) .045(3)
C7 .1338(4) .1212(11) .3235(4) .071(5)
C8 .1031(3) .1530(9) .0179(4) .046(3)
C9 .1110(4) .1192(10) -.0501(4) .065(4)
Cu' .18740(3) -.50133(9) .13818(4) .0342(3)
Cl1' .25716(8) -.3511(2) .14165(10) .0458(7)
Cl2' .22601(8) -.6946(2) .15408(11) .0530(8)
O1' .1794(2) -.5513(6) -.0155(3) .059(3)
O2' .1997(2) -.5640(6) .2893(3) .054(2)
N1' .1332(2) -.3743(6) .1294(3) .033(2)
N2' .1620(2) -.4898(6) .0347(3) .038(2)
N3' .1750(2) -.4933(7) .2341(3) .040(2)
C1' .1181(3) -.3361(7) .1852(4) .039(3)
C2' .0807(3) -.2441(9) .1804(5) .051(3)
C3' .0597(3) -.1965(9) .1176(6) .053(3)
C4' .0743(3) -.2387(9) .0598(5) .048(3)
C5' .1119(3) -.3306(7) .0676(4) .034(3)
C6' .1306(3) -.3960(8) .0136(3) .038(3)
C7' .1160(3) -.3546(10) -.0584(4) .061(4)
C8' .1443(3) -.4067(8) .2465(4) .037(3)
C9' .1345(4) -.3810(10) .3152(4) .064(4)
O11 -.0116(3) .4696(7) .2433(3) .079(3)
O12 .25 -.2108(10) 0 .122(8)
O13 .25 -.7390(10) 0 .126(4)
O14 .2682(6) -.970(2) .0482(6) .292(13)
H01 .03476 .36073 .261580 .10(4)
H02 .02835 .37837 -.01268 .08
H2 .175(3) -.051(7) .038(4) .05(2)
H3 .215(4) -.107(9) .153(4) .08(3)
H4 .180(3) -.026(8) .242(4) .04(3)
H7a .15829 .05273 .3275 .08
H7b .10531 .09201 .34069 .08
H7c .14882 .19524 .34889 .08
H9a .13476 .04883 -.04628 .08
H9b .12411 .19331 -.06931 .08
H9c .07937 .09348 -.07853 .08
H01' .20814 -.60123 -.00519 .11(4)
H02' .21347 -.62805 .2717 .08(4)
H2' .072(3) -.210(7) .225(4) .05(2)
H3' .041(3) -.148(7) .114(4) .04(3)
H4' .060(3) -.217(7) .020(3) .02(2)
H7'a .09244 -.28388 -.06255 .08
H7'b .10054 -.42613 -.08555 .08
H7'c .14567 -.32718 -.0733 .08
H9'a .11015 -.31219 .31238 .08
H9'b .1655 -.35613 .34535 .08
H9'c .12144 -.4582 .33176 .08
H11a -.02175 .51257 .193 .08
H11b .00943 .51739 .28278 .08
H12 .2293 -.24531 .0263 .08
H13a .28018 -.71568 .03238 .08
H13b .25 -.83539 .0 .08
H14a .30438 -.9667 .06316 .08
H14b .25285 -.9667 .08656 .08

loop_
_geom_angle_atom_site_label_1
_geom_angle_atom_site_label_2
_geom_angle_atom_site_label_3
_geom_angle
_geom_angle_publ_flag
Cl1 Cu Cl2 102.28(8) yes
Cl1 Cu N1 98.8(2) yes
Cl1 Cu N2 94.0(2) yes
Cl1 Cu N3 101.2(2) yes
Cl2 Cu N1 158.2(2) yes
Cl2 Cu N2 106.3(2) yes
Cl2 Cu N3 93.3(2) yes
N1 Cu N2 77.4(3) yes
N1 Cu N3 77.2(3) yes
N2 Cu N3 152.1(3) yes
C1 N1 C5 122.4(7) no
C1 N1 Cu 118.1(5) no
C5 N1 Cu 119.5(6) no
C6 N2 Cu 115.7(6) no
C6 N2 O1 113.4(6) no
Cu N2 O1 130.4(5) no
C8 N3 Cu 117.5(5) no
C8 N3 O2 116.7(7) no
Cu N3 O2 125.6(5) no
C2 C1 C8 125.3(9) no
C2 C1 N1 120.9(8) no
C8 C1 N1 113.8(7) no
C3 C2 C1 116.5(10) no
C4 C3 C2 122.0(10) no
C5 C4 C3 118.9(10) no
C6 C5 N1 112.9(7) no
C6 C5 C4 127.7(8) no
N1 C5 C4 119.3(8) no
C7 C6 N2 124.8(8) no
C7 C6 C5 121.2(7) no
N2 C6 C5 114.0(7) no
C9 C8 N3 123.3(7) no
C9 C8 C1 124.2(8) no
N3 C8 C1 112.6(8) no
Cl1' Cu' Cl2' 103.13(8) yes
Cl1' Cu' N1' 98.0(2) yes
Cl1' Cu' N2' 94.4(2) yes
Cl1' Cu' N3' 103.5(2) yes
Cl2' Cu' N1' 158.5(2) yes
Cl2' Cu' N2' 103.8(2) yes
Cl2' Cu' N3' 93.8(2) yes
N1' Cu' N2' 78.0(3) yes
N1' Cu' N3' 77.5(3) yes
N2' Cu' N3' 151.3(3) yes
C1' N1' C5' 122.9(7) no
C1' N1' Cu' 118.8(5) no
C5' N1' Cu' 118.3(5) no
C6' N2' Cu' 115.4(5) no
C6' N2' O1' 113.9(6) no
Cu' N2' O1' 129.8(4) no
C8' N3' Cu' 117.6(5) no
C8' N3' O2' 115.3(6) no
Cu' N3' O2' 126.9(5) no
C2' C1' C8' 127.3(8) no
C2' C1' N1' 119.8(7) no
C8' C1' N1' 112.8(7) no
C3' C2' C1' 117.6(9) no
C4' C3' C2' 122.6(9) no
C5' C4' C3' 117.4(8) no
C6' C5' N1' 113.4(6) no
C6' C5' C4' 126.7(7) no
N1' C5' C4' 119.7(8) no
C7' C6' N2' 123.6(7) no
C7' C6' C5' 122.7(7) no
N2' C6' C5' 113.7(6) no
C9' C8' N3' 124.1(7) no
C9' C8' C1' 123.1(7) no
N3' C8' C1' 112.8(7) no
H01 O1 N2 114.2(5) no
H02 O2 N3 108.7(6) no
H2 C2 C3 122.(4) no
H2 C2 C1 121.(4) no
H3 C3 C4 119.(5) no
H3 C3 C2 117.(6) no
H4 C4 C5 111.(6) no
H4 C4 C3 129.(6) no
H7a C7 H7b 109.5(10) no
H7a C7 H7c 109.5(9) no
H7a C7 C6 109.5(8) no
H7b C7 H7c 109.5(10) no
H7b C7 C6 109.5(8) no
H7c C7 C6 109.5(9) no
H9a C9 H9b 109.5(10) no
H9a C9 H9c 109.5(10) no
H9a C9 C8 109.5(8) no
H9b C9 H9c 109.5(8) no
H9b C9 C8 109.5(9) no
H9c C9 C8 109.5(9) no
H01' O1' N2' 120.1(5) no
H02' O2' N3' 103.9(5) no
H2' C2' C3' 124(4) no
H2' C2' C1' 118.(4) no
H3' C3' C4' 118.(6) no
H3' C3' C2' 120.(6) no
H4' C4' C5' 117.(5) no
H4' C4' C3' 125.(5) no
H7'a C7' H7'b 109.5(8) no
H7'a C7' H7'c 109.5(10) no
H7'a C7' C6' 109.5(8) no
H7'b C7' H7'c 109.5(9) no
H7'b C7' C6' 109.5(8) no
H7'c C7' C6' 109.5(7) no
H9'a C9' H9'b 109.5(10) no
H9'a C9' H9'c 109.5(10) no
H9'a C9' C8' 109.5(7) no
H9'b C9' H9'c 109.5(8) no
H9'b C9' C8' 109.5(9) no
H9'c C9' C8' 109.5(8) no
H11a O11 H11b 122.0(7) no
H11a O11 H1 120.4(6) no
H11b O11 H1 83.4(4) no
H13a O13 H13b 104.5(6) no
H14a O14 H14b 109.5(11) no
H14a O14 H13b 107.4(13) no
H14b O14 H13b 108.4(13) no

loop_
_geom_bond_atom_site_label_1
_geom_bond_atom_site_label_2
_geom_bond_distance
_geom_bond_publ_flag
Cu Cl1 2.427(2) yes
Cu Cl2 2.235(2) yes
Cu N1 1.939(6) yes
Cu N2 2.077(6) yes
Cu N3 2.045(7) yes
N2 O1 1.375(10) no
N3 O2 1.371(8) no
C1 N1 1.344(11) no
C5 N1 1.332(9) no
C6 N2 1.286(10) no
C8 N3 1.284(12) no
C2 C1 1.399(12) no
C8 C1 1.451(11) no
C3 C2 1.38(2) no
C4 C3 1.38(2) no
C5 C4 1.390(13) no
C6 C5 1.469(12) no
C7 C6 1.512(11) no
C9 C8 1.483(13) no
Cl1' Cu' 2.429(2) yes
Cl2' Cu' 2.238(2) yes
N1' Cu' 1.944(6) yes
N2' Cu' 2.065(6) yes
N3' Cu' 2.047(6) yes
N2' O1' 1.368(9) no
N3' O2' 1.380(8) no
C1' N1' 1.343(11) no
C5' N1' 1.339(9) no
C6' N2' 1.296(10) no
C8' N3' 1.282(11) no
C2' C1' 1.375(12) no
C8' C1' 1.480(10) no
C3' C2' 1.369(14) no
C4' C3' 1.39(2) no
C5' C4' 1.373(12) no
C6' C5' 1.469(11) no
C7' C6' 1.489(11) no
C9' C8' 1.499(12) no
H01 O1 0.976(6) no
H02 O2 0.960(6) no
H2 C2 1.11(8) no
H3 C3 0.95(9) no
H4 C4 0.77(7) no
H7a C7 0.960(11) no
H7b C7 0.960(11) no
H7c C7 0.960(10) no
H9a C9 0.960(10) no
H9b C9 0.960(10) no
H9c C9 0.960(9) no
H01' O1' 0.917(6) no
H02' O2' 0.871(6) no
H2' C2' 1.03(8) no
H3' C3' 0.70(8) no
H4' C4' 0.84(6) no
H7'a C7' 0.960(10) no
H7'b C7' 0.960(9) no
H7'c C7' 0.960(10) no
H9'a C9' 0.960(10) no
H9'b C9' 0.960(9) no
H9'c C9' 0.960(10) no
H11a O11 1.092(7) no
H11b O11 1.004(6) no
H12 O12 0.925(4) no
H13a O13 0.960(3) no
H14a O14 0.96(2) no
H14b O14 0.96(2) no
